data_4320143
loop_
_publ_author_name
'Marty W. DeGroot'
'Michael W. Cockburn'
'Mark S. Workentin'
'John F. Corrigan'

_publ_section_title
;
 Trialkylphosphine-Stabilized Copper-Phenyltellurolate Complexes: From
 Small Molecules to Nanoclusters via Condensation Reactions
;
_journal_name_full 'Inorganic Chemistry'
_journal_page_first 4678
_journal_page_last 4685
_journal_paper_doi 10.1021/ic001260k
_journal_volume 40
_journal_year 2001
_chemical_formula_sum 'C51 H83 Cu4 P3 Te4'
_chemical_formula_weight 1553.64
_chemical_name_systematic
; 
 ? 
;
_space_group_IT_number 14
_symmetry_cell_setting monoclinic
_symmetry_space_group_name_Hall '-P 2yn'
_symmetry_space_group_name_H-M 'P 1 21/n 1'
_atom_sites_solution_hydrogens geom
_atom_sites_solution_primary direct
_atom_sites_solution_secondary difmap
_audit_creation_method SHELXL-97
_cell_angle_alpha 90.00
_cell_angle_beta 102.299(9)
_cell_angle_gamma 90.00
_cell_formula_units_Z 4
_cell_length_a 11.7010(10)
_cell_length_b 20.502(2)
_cell_length_c 25.555(3)
_cell_measurement_reflns_used 2000
_cell_measurement_temperature 200(2)
_cell_measurement_theta_max 25.13
_cell_measurement_theta_min 2.04
_cell_volume 5989.8(11)
_computing_cell_refinement 'STOE IPDS CELL SOFTWARE'
_computing_data_collection 'STOE IPDS COLLECT SOFTWARE'
_computing_data_reduction 'STOE IPDS INTEGRATE SOFTWARE'
_computing_structure_refinement 'SHELXL-97 (Sheldrick, 1997)'
_computing_structure_solution 'SHELXS-97 (Sheldrick, 1990)'
_diffrn_ambient_temperature 200(2)
_diffrn_measured_fraction_theta_full 0.927
_diffrn_measured_fraction_theta_max 0.927
_diffrn_measurement_device_type 'STOE IPDS'
_diffrn_measurement_method 'Phi frames'
_diffrn_radiation_monochromator graphite
_diffrn_radiation_source 'fine-focus sealed tube'
_diffrn_radiation_type MoK\a
_diffrn_radiation_wavelength 0.71073
_diffrn_reflns_av_R_equivalents 0.0307
_diffrn_reflns_av_sigmaI/netI 0.0234
_diffrn_reflns_limit_h_max 12
_diffrn_reflns_limit_h_min -12
_diffrn_reflns_limit_k_max 24
_diffrn_reflns_limit_k_min -23
_diffrn_reflns_limit_l_max 30
_diffrn_reflns_limit_l_min -29
_diffrn_reflns_number 25936
_diffrn_reflns_theta_full 25.13
_diffrn_reflns_theta_max 25.13
_diffrn_reflns_theta_min 2.04
_exptl_absorpt_coefficient_mu 3.421
_exptl_absorpt_correction_type integration
_exptl_crystal_colour yellow
_exptl_crystal_density_diffrn 1.723
_exptl_crystal_density_method 'not measured'
_exptl_crystal_description 'needle fragment'
_exptl_crystal_F_000 3032
_exptl_crystal_size_max 0.53mm
_exptl_crystal_size_mid 0.45mm
_exptl_crystal_size_min 0.30mm
_refine_diff_density_max 0.876
_refine_diff_density_min -0.457
_refine_diff_density_rms 0.094
_refine_ls_extinction_method none
_refine_ls_goodness_of_fit_ref 1.098
_refine_ls_hydrogen_treatment mixed
_refine_ls_matrix_type full
_refine_ls_number_parameters 559
_refine_ls_number_reflns 9921
_refine_ls_number_restraints 0
_refine_ls_restrained_S_all 1.098
_refine_ls_R_factor_all 0.0323
_refine_ls_R_factor_gt 0.0288
_refine_ls_shift/su_max 0.002
_refine_ls_shift/su_mean 0.000
_refine_ls_structure_factor_coef Fsqd
_refine_ls_weighting_details 'calc w=1/[\s^2^(Fo^2^)+(0.0328P)^2^+13.7565P] where P=(Fo^2^+2Fc^2^)/3'
_refine_ls_weighting_scheme calc
_refine_ls_wR_factor_gt 0.0746
_refine_ls_wR_factor_ref 0.0778
_reflns_number_gt 9160
_reflns_number_total 9921
_reflns_threshold_expression >2sigma(I)
_cod_data_source_file ic001260k_2.cif
_cod_data_source_block john86
_cod_original_cell_volume 5989.8(10)
_cod_database_code 4320143

loop_
_symmetry_equiv_pos_as_xyz
'x, y, z'
'-x+1/2, y+1/2, -z+1/2'
'-x, -y, -z'
'x-1/2, -y-1/2, z-1/2'

loop_
_atom_site_label
_atom_site_type_symbol
_atom_site_fract_x
_atom_site_fract_y
_atom_site_fract_z
_atom_site_U_iso_or_equiv
_atom_site_adp_type
_atom_site_occupancy
_atom_site_symmetry_multiplicity
_atom_site_calc_flag
_atom_site_refinement_flags
_atom_site_disorder_assembly
_atom_site_disorder_group
Te1 Te 0.48196(2) 0.741329(13) 0.089526(10) 0.03048(7) Uani 1 1 d . . .
Te2 Te 0.79867(2) 0.786462(13) 0.178703(10) 0.02975(7) Uani 1 1 d . . .
Te3 Te 0.75925(2) 0.632871(12) 0.056293(11) 0.03314(8) Uani 1 1 d . . .
Te4 Te 0.64633(3) 0.836080(13) -0.000929(11) 0.03472(8) Uani 1 1 d . . .
Cu1 Cu 0.61755(5) 0.84274(3) 0.11867(2) 0.04094(14) Uani 1 1 d . . .
Cu2 Cu 0.89707(4) 0.70086(2) 0.129254(19) 0.03065(11) Uani 1 1 d . . .
Cu3 Cu 0.56752(5) 0.69554(3) 0.00989(2) 0.03986(13) Uani 1 1 d . . .
Cu4 Cu 0.71548(4) 0.75625(2) 0.076104(19) 0.02950(11) Uani 1 1 d . . .
P1 P 0.54229(11) 0.93872(5) 0.13349(5) 0.0360(2) Uani 1 1 d . . .
P2 P 1.08499(10) 0.67298(6) 0.15348(4) 0.0347(2) Uani 1 1 d . . .
P3 P 0.44333(10) 0.66697(5) -0.06566(4) 0.0310(2) Uani 1 1 d . . .
C1 C 0.5277(4) 0.6772(2) 0.15599(16) 0.0340(9) Uani 1 1 d . . .
C2 C 0.5526(5) 0.6119(2) 0.14996(19) 0.0487(12) Uani 1 1 d . . .
H2 H 0.5527 0.5953 0.1161 0.058 Uiso 1 1 calc R . .
C3 C 0.5773(6) 0.5714(3) 0.1940(2) 0.0649(16) Uani 1 1 d . . .
H3 H 0.5943 0.5278 0.1892 0.078 Uiso 1 1 calc R . .
C4 C 0.5774(6) 0.5936(3) 0.2443(2) 0.0655(16) Uani 1 1 d . . .
H4 H 0.5950 0.5657 0.2736 0.079 Uiso 1 1 calc R . .
C5 C 0.5508(6) 0.6585(3) 0.2508(2) 0.0670(17) Uani 1 1 d . . .
H5 H 0.5495 0.6744 0.2848 0.080 Uiso 1 1 calc R . .
C6 C 0.5261(5) 0.6999(2) 0.20708(19) 0.0511(13) Uani 1 1 d . . .
H6 H 0.5082 0.7434 0.2119 0.061 Uiso 1 1 calc R . .
C7 C 0.9232(4) 0.8628(2) 0.18342(17) 0.0346(9) Uani 1 1 d . . .
C8 C 0.9757(5) 0.8886(3) 0.2312(2) 0.0633(16) Uani 1 1 d . . .
H8 H 0.9583 0.8718 0.2625 0.076 Uiso 1 1 calc R . .
C9 C 1.0548(6) 0.9396(3) 0.2347(3) 0.077(2) Uani 1 1 d . . .
H9 H 1.0887 0.9572 0.2679 0.092 Uiso 1 1 calc R . .
C10 C 1.0824(5) 0.9636(3) 0.1902(3) 0.0657(16) Uani 1 1 d . . .
H10 H 1.1362 0.9974 0.1924 0.079 Uiso 1 1 calc R . .
C11 C 1.0317(7) 0.9383(4) 0.1422(3) 0.085(2) Uani 1 1 d . . .
H11 H 1.0506 0.9547 0.1112 0.102 Uiso 1 1 calc R . .
C12 C 0.9510(6) 0.8878(3) 0.1388(2) 0.0707(19) Uani 1 1 d . . .
H12 H 0.9158 0.8710 0.1055 0.085 Uiso 1 1 calc R . .
C13 C 0.8564(4) 0.6315(2) -0.00522(18) 0.0382(10) Uani 1 1 d . . .
C14 C 0.8949(5) 0.5726(3) -0.0213(2) 0.0569(14) Uani 1 1 d . . .
H14 H 0.8797 0.5340 -0.0050 0.068 Uiso 1 1 calc R . .
C15 C 0.9569(5) 0.5716(3) -0.0624(3) 0.0709(18) Uani 1 1 d . . .
H15 H 0.9834 0.5321 -0.0733 0.085 Uiso 1 1 calc R . .
C16 C 0.9789(6) 0.6276(3) -0.0866(2) 0.0704(17) Uani 1 1 d . . .
H16 H 1.0194 0.6265 -0.1142 0.084 Uiso 1 1 calc R . .
C17 C 0.9414(6) 0.6855(3) -0.0704(3) 0.0697(17) Uani 1 1 d . . .
H17 H 0.9571 0.7240 -0.0868 0.084 Uiso 1 1 calc R . .
C18 C 0.8803(5) 0.6879(3) -0.0297(2) 0.0522(13) Uani 1 1 d . . .
H18 H 0.8553 0.7278 -0.0189 0.063 Uiso 1 1 calc R . .
C19 C 0.7903(4) 0.8565(2) -0.0373(2) 0.0463(11) Uani 1 1 d . . .
C20 C 0.8862(6) 0.8883(5) -0.0119(3) 0.105(3) Uani 1 1 d . . .
H20 H 0.8924 0.9005 0.0237 0.126 Uiso 1 1 calc R . .
C21 C 0.9783(7) 0.9040(6) -0.0378(4) 0.131(4) Uani 1 1 d . . .
H21 H 1.0446 0.9257 -0.0193 0.157 Uiso 1 1 calc R . .
C22 C 0.9686(7) 0.8871(4) -0.0896(4) 0.096(3) Uani 1 1 d . . .
H22 H 1.0292 0.8963 -0.1068 0.115 Uiso 1 1 calc R . .
C23 C 0.8713(7) 0.8569(3) -0.1164(3) 0.077(2) Uani 1 1 d . . .
H23 H 0.8638 0.8465 -0.1524 0.093 Uiso 1 1 calc R . .
C24 C 0.7828(6) 0.8413(3) -0.0904(2) 0.0599(14) Uani 1 1 d . . .
H24 H 0.7165 0.8200 -0.1093 0.072 Uiso 1 1 calc R . .
C25 C 0.5397(5) 0.9499(2) 0.20460(19) 0.0540(14) Uani 1 1 d . . .
H25 H 0.5024 0.9918 0.2086 0.065 Uiso 1 1 calc R . .
C26 C 0.4695(9) 0.8968(3) 0.2238(3) 0.101(3) Uani 1 1 d . . .
H26A H 0.3916 0.8966 0.2022 0.121 Uiso 1 1 calc R . .
H26B H 0.4665 0.9047 0.2605 0.121 Uiso 1 1 calc R . .
H26C H 0.5058 0.8554 0.2208 0.121 Uiso 1 1 calc R . .
C27 C 0.6649(7) 0.9516(4) 0.2382(2) 0.089(2) Uani 1 1 d . . .
H27A H 0.7080 0.9857 0.2253 0.107 Uiso 1 1 calc R . .
H27B H 0.7022 0.9105 0.2354 0.107 Uiso 1 1 calc R . .
H27C H 0.6629 0.9598 0.2750 0.107 Uiso 1 1 calc R . .
C28 C 0.3849(5) 0.9405(3) 0.0997(3) 0.0683(17) Uani 1 1 d . . .
H28 H 0.3500 0.9034 0.1147 0.082 Uiso 1 1 calc R . .
C29 C 0.3640(6) 0.9276(4) 0.0424(3) 0.083(2) Uani 1 1 d . . .
H29A H 0.4076 0.8898 0.0361 0.100 Uiso 1 1 calc R . .
H29B H 0.3886 0.9645 0.0244 0.100 Uiso 1 1 calc R . .
H29C H 0.2821 0.9199 0.0288 0.100 Uiso 1 1 calc R . .
C30 C 0.3182(6) 1.0001(4) 0.1131(3) 0.092(2) Uani 1 1 d . . .
H30A H 0.3349 1.0065 0.1512 0.110 Uiso 1 1 calc R . .
H30B H 0.2358 0.9934 0.1005 0.110 Uiso 1 1 calc R . .
H30C H 0.3421 1.0380 0.0961 0.110 Uiso 1 1 calc R . .
C31 C 0.6025(6) 1.0134(3) 0.1105(3) 0.0693(17) Uani 1 1 d . . .
H31 H 0.5551 1.0210 0.0745 0.083 Uiso 1 1 calc R . .
C32 C 0.7200(6) 1.0062(3) 0.1028(3) 0.084(2) Uani 1 1 d . . .
H32A H 0.7259 0.9668 0.0833 0.100 Uiso 1 1 calc R . .
H32B H 0.7731 1.0041 0.1371 0.100 Uiso 1 1 calc R . .
H32C H 0.7396 1.0428 0.0831 0.100 Uiso 1 1 calc R . .
C33 C 0.5892(8) 1.0762(3) 0.1418(3) 0.090(2) Uani 1 1 d . . .
H33A H 0.5100 1.0800 0.1462 0.108 Uiso 1 1 calc R . .
H33B H 0.6082 1.1133 0.1223 0.108 Uiso 1 1 calc R . .
H33C H 0.6412 1.0746 0.1763 0.108 Uiso 1 1 calc R . .
C34 C 1.1683(6) 0.6995(4) 0.2194(3) 0.083(2) Uani 1 1 d . . .
H34 H 1.2383 0.6720 0.2269 0.099 Uiso 1 1 calc R . .
C35 C 1.2125(8) 0.7682(5) 0.2190(4) 0.150(5) Uani 1 1 d . . .
H35A H 1.2534 0.7732 0.1904 0.179 Uiso 1 1 calc R . .
H35B H 1.2648 0.7774 0.2525 0.179 Uiso 1 1 calc R . .
H35C H 1.1477 0.7979 0.2137 0.179 Uiso 1 1 calc R . .
C36 C 1.1010(8) 0.6829(5) 0.2628(2) 0.109(3) Uani 1 1 d . . .
H36A H 1.0773 0.6380 0.2594 0.131 Uiso 1 1 calc R . .
H36B H 1.0330 0.7102 0.2587 0.131 Uiso 1 1 calc R . .
H36C H 1.1503 0.6900 0.2974 0.131 Uiso 1 1 calc R . .
C37 C 1.1746(4) 0.7010(3) 0.1061(2) 0.0571(14) Uani 1 1 d . . .
H37 H 1.2559 0.7044 0.1259 0.069 Uiso 1 1 calc R . .
C38 C 1.1363(7) 0.7672(4) 0.0850(4) 0.109(3) Uani 1 1 d . . .
H38A H 1.1384 0.7966 0.1143 0.131 Uiso 1 1 calc R . .
H38B H 1.0581 0.7648 0.0639 0.131 Uiso 1 1 calc R . .
H38C H 1.1880 0.7826 0.0631 0.131 Uiso 1 1 calc R . .
C39 C 1.1715(6) 0.6535(4) 0.0591(2) 0.083(2) Uani 1 1 d . . .
H39A H 1.1963 0.6110 0.0729 0.100 Uiso 1 1 calc R . .
H39B H 1.2230 0.6689 0.0372 0.100 Uiso 1 1 calc R . .
H39C H 1.0932 0.6509 0.0380 0.100 Uiso 1 1 calc R . .
C40 C 1.1010(5) 0.5834(2) 0.1535(2) 0.0511(12) Uani 1 1 d . . .
H40 H 1.0813 0.5702 0.1158 0.061 Uiso 1 1 calc R . .
C41 C 1.2256(7) 0.5578(4) 0.1755(4) 0.102(3) Uani 1 1 d . . .
H41A H 1.2795 0.5803 0.1583 0.122 Uiso 1 1 calc R . .
H41B H 1.2284 0.5119 0.1684 0.122 Uiso 1 1 calc R . .
H41C H 1.2466 0.5652 0.2134 0.122 Uiso 1 1 calc R . .
C42 C 1.0146(7) 0.5485(3) 0.1801(3) 0.0747(18) Uani 1 1 d . . .
H42A H 0.9373 0.5649 0.1660 0.090 Uiso 1 1 calc R . .
H42B H 1.0349 0.5560 0.2180 0.090 Uiso 1 1 calc R . .
H42C H 1.0167 0.5026 0.1731 0.090 Uiso 1 1 calc R . .
C43 C 0.3648(5) 0.7388(2) -0.09993(18) 0.0441(11) Uani 1 1 d . . .
H43 H 0.4257 0.7697 -0.1047 0.053 Uiso 1 1 calc R . .
C44 C 0.2898(6) 0.7276(3) -0.1556(2) 0.0714(18) Uani 1 1 d . . .
H44A H 0.3353 0.7059 -0.1775 0.086 Uiso 1 1 calc R . .
H44B H 0.2629 0.7687 -0.1715 0.086 Uiso 1 1 calc R . .
H44C H 0.2237 0.7010 -0.1530 0.086 Uiso 1 1 calc R . .
C45 C 0.2954(5) 0.7731(3) -0.0643(2) 0.0570(14) Uani 1 1 d . . .
H45A H 0.3443 0.7797 -0.0295 0.068 Uiso 1 1 calc R . .
H45B H 0.2294 0.7467 -0.0612 0.068 Uiso 1 1 calc R . .
H45C H 0.2686 0.8145 -0.0797 0.068 Uiso 1 1 calc R . .
C46 C 0.5135(4) 0.6289(2) -0.11609(17) 0.0423(11) Uani 1 1 d . . .
H46 H 0.4531 0.6182 -0.1478 0.051 Uiso 1 1 calc R . .
C47 C 0.5997(5) 0.6773(3) -0.1323(2) 0.0628(15) Uani 1 1 d . . .
H47A H 0.5589 0.7164 -0.1459 0.075 Uiso 1 1 calc R . .
H47B H 0.6342 0.6581 -0.1595 0.075 Uiso 1 1 calc R . .
H47C H 0.6599 0.6876 -0.1016 0.075 Uiso 1 1 calc R . .
C48 C 0.5767(5) 0.5664(3) -0.0944(2) 0.0523(13) Uani 1 1 d . . .
H48A H 0.5219 0.5366 -0.0844 0.063 Uiso 1 1 calc R . .
H48B H 0.6370 0.5765 -0.0637 0.063 Uiso 1 1 calc R . .
H48C H 0.6110 0.5469 -0.1216 0.063 Uiso 1 1 calc R . .
C49 C 0.3267(4) 0.6099(2) -0.05652(17) 0.0359(9) Uani 1 1 d . . .
H49 H 0.2638 0.6371 -0.0484 0.043 Uiso 1 1 calc R . .
C50 C 0.3667(5) 0.5667(2) -0.0078(2) 0.0530(13) Uani 1 1 d . . .
H50A H 0.4019 0.5932 0.0223 0.064 Uiso 1 1 calc R . .
H50B H 0.4228 0.5357 -0.0150 0.064 Uiso 1 1 calc R . .
H50C H 0.3006 0.5440 0.0001 0.064 Uiso 1 1 calc R . .
C51 C 0.2701(5) 0.5687(2) -0.1052(2) 0.0509(12) Uani 1 1 d . . .
H51A H 0.2452 0.5966 -0.1357 0.061 Uiso 1 1 calc R . .
H51B H 0.2037 0.5459 -0.0977 0.061 Uiso 1 1 calc R . .
H51C H 0.3259 0.5377 -0.1128 0.061 Uiso 1 1 calc R . .

loop_
_atom_site_aniso_label
_atom_site_aniso_U_11
_atom_site_aniso_U_22
_atom_site_aniso_U_33
_atom_site_aniso_U_23
_atom_site_aniso_U_13
_atom_site_aniso_U_12
Te1 0.02674(15) 0.03026(14) 0.03536(14) -0.00075(10) 0.00869(10) -0.00299(10)
Te2 0.03033(15) 0.03035(14) 0.02810(13) -0.00122(10) 0.00518(10) 0.00340(10)
Te3 0.03308(16) 0.02393(14) 0.04016(15) -0.00348(11) 0.00277(11) 0.00024(10)
Te4 0.03883(17) 0.03133(15) 0.03348(14) 0.00534(11) 0.00656(11) 0.00067(11)
Cu1 0.0363(3) 0.0281(3) 0.0535(3) -0.0105(2) -0.0015(2) 0.0073(2)
Cu2 0.0278(3) 0.0286(3) 0.0354(3) -0.0001(2) 0.00626(19) 0.00244(19)
Cu3 0.0346(3) 0.0471(3) 0.0342(3) -0.0118(2) -0.0009(2) 0.0028(2)
Cu4 0.0306(3) 0.0264(2) 0.0308(2) -0.00121(19) 0.00495(19) 0.00096(19)
P1 0.0437(7) 0.0253(5) 0.0397(6) 0.0010(4) 0.0103(5) 0.0073(4)
P2 0.0274(6) 0.0381(6) 0.0371(6) -0.0030(5) 0.0034(4) 0.0030(4)
P3 0.0358(6) 0.0271(5) 0.0277(5) -0.0011(4) 0.0014(4) -0.0019(4)
C1 0.032(2) 0.035(2) 0.036(2) 0.0017(18) 0.0115(17) -0.0094(17)
C2 0.067(4) 0.039(3) 0.041(3) 0.002(2) 0.014(2) 0.002(2)
C3 0.087(5) 0.043(3) 0.065(4) 0.009(3) 0.016(3) 0.013(3)
C4 0.081(4) 0.063(4) 0.049(3) 0.022(3) 0.004(3) -0.002(3)
C5 0.098(5) 0.067(4) 0.035(3) -0.003(3) 0.014(3) -0.024(3)
C6 0.075(4) 0.039(3) 0.044(3) -0.004(2) 0.022(2) -0.015(2)
C7 0.037(3) 0.029(2) 0.036(2) -0.0039(17) 0.0026(17) 0.0033(17)
C8 0.068(4) 0.079(4) 0.041(3) -0.013(3) 0.009(2) -0.030(3)
C9 0.086(5) 0.079(4) 0.064(4) -0.030(3) 0.010(3) -0.044(4)
C10 0.051(4) 0.053(3) 0.096(5) -0.015(3) 0.022(3) -0.024(3)
C11 0.097(5) 0.090(5) 0.063(4) 0.016(4) 0.006(3) -0.051(4)
C12 0.084(5) 0.079(4) 0.041(3) 0.006(3) -0.003(3) -0.042(4)
C13 0.029(2) 0.038(2) 0.046(2) -0.0122(19) 0.0047(18) 0.0073(17)
C14 0.050(3) 0.040(3) 0.084(4) -0.024(3) 0.021(3) 0.001(2)
C15 0.055(4) 0.070(4) 0.093(5) -0.037(4) 0.027(3) 0.006(3)
C16 0.067(4) 0.087(5) 0.062(4) -0.011(3) 0.025(3) 0.016(3)
C17 0.069(4) 0.077(4) 0.069(4) 0.019(3) 0.028(3) 0.021(3)
C18 0.056(3) 0.048(3) 0.056(3) 0.007(2) 0.021(2) 0.018(2)
C19 0.046(3) 0.045(3) 0.049(3) 0.019(2) 0.011(2) 0.003(2)
C20 0.071(5) 0.183(9) 0.056(4) 0.030(5) 0.000(3) -0.047(5)
C21 0.064(6) 0.222(12) 0.097(6) 0.062(7) -0.002(4) -0.051(6)
C22 0.061(5) 0.125(7) 0.113(6) 0.054(5) 0.042(4) 0.004(4)
C23 0.092(6) 0.064(4) 0.093(5) 0.015(4) 0.060(4) 0.005(4)
C24 0.074(4) 0.051(3) 0.063(3) 0.004(3) 0.033(3) -0.005(3)
C25 0.089(4) 0.034(2) 0.040(3) -0.001(2) 0.016(2) 0.019(3)
C26 0.202(9) 0.050(4) 0.074(4) 0.007(3) 0.081(5) 0.001(5)
C27 0.120(6) 0.085(5) 0.048(3) -0.019(3) -0.011(3) 0.041(4)
C28 0.044(4) 0.080(4) 0.081(4) 0.002(3) 0.013(3) 0.025(3)
C29 0.048(4) 0.107(6) 0.083(5) -0.009(4) -0.011(3) 0.015(3)
C30 0.063(5) 0.096(5) 0.117(6) 0.006(5) 0.021(4) 0.043(4)
C31 0.092(5) 0.039(3) 0.087(4) -0.004(3) 0.041(4) -0.009(3)
C32 0.071(5) 0.066(4) 0.124(6) -0.018(4) 0.042(4) -0.023(3)
C33 0.133(7) 0.027(3) 0.129(6) -0.001(3) 0.066(5) -0.006(3)
C34 0.077(5) 0.092(5) 0.060(4) -0.026(3) -0.028(3) 0.015(4)
C35 0.093(7) 0.166(10) 0.173(10) -0.122(9) -0.009(6) -0.020(6)
C36 0.136(7) 0.143(8) 0.038(3) -0.023(4) -0.004(4) 0.056(6)
C37 0.027(3) 0.072(4) 0.074(4) 0.014(3) 0.014(2) -0.006(2)
C38 0.063(5) 0.117(7) 0.154(8) 0.074(6) 0.036(5) 0.007(4)
C39 0.055(4) 0.146(7) 0.053(3) -0.011(4) 0.019(3) -0.022(4)
C40 0.050(3) 0.043(3) 0.059(3) 0.003(2) 0.011(2) 0.014(2)
C41 0.087(6) 0.079(5) 0.126(7) -0.009(5) -0.008(5) 0.050(4)
C42 0.103(5) 0.051(3) 0.070(4) 0.021(3) 0.017(3) 0.001(3)
C43 0.057(3) 0.031(2) 0.040(2) 0.0059(19) -0.002(2) -0.002(2)
C44 0.085(5) 0.067(4) 0.050(3) 0.008(3) -0.013(3) 0.018(3)
C45 0.063(4) 0.036(3) 0.069(3) 0.006(2) 0.007(3) 0.015(2)
C46 0.045(3) 0.049(3) 0.032(2) -0.006(2) 0.0056(18) -0.006(2)
C47 0.064(4) 0.077(4) 0.054(3) -0.005(3) 0.027(3) -0.016(3)
C48 0.049(3) 0.054(3) 0.053(3) -0.018(2) 0.008(2) 0.008(2)
C49 0.035(2) 0.032(2) 0.040(2) -0.0023(18) 0.0073(17) -0.0011(17)
C50 0.060(4) 0.040(3) 0.058(3) 0.012(2) 0.010(2) -0.005(2)
C51 0.046(3) 0.046(3) 0.057(3) -0.014(2) 0.003(2) -0.012(2)

loop_
_atom_type_symbol
_atom_type_description
_atom_type_scat_dispersion_real
_atom_type_scat_dispersion_imag
_atom_type_scat_source
C C 0.0033 0.0016 'International Tables Vol C Tables 4.2.6.8 and 6.1.1.4'
H H 0.0000 0.0000 'International Tables Vol C Tables 4.2.6.8 and 6.1.1.4'
P P 0.1023 0.0942 'International Tables Vol C Tables 4.2.6.8 and 6.1.1.4'
Cu Cu 0.3201 1.2651 'International Tables Vol C Tables 4.2.6.8 and 6.1.1.4'
Te Te -0.5308 1.6751 'International Tables Vol C Tables 4.2.6.8 and 6.1.1.4'

loop_
_geom_angle_atom_site_label_1
_geom_angle_atom_site_label_2
_geom_angle_atom_site_label_3
_geom_angle
_geom_angle_site_symmetry_1
_geom_angle_site_symmetry_3
_geom_angle_publ_flag
C1 Te1 Cu1 103.24(11) . . ?
C1 Te1 Cu3 109.01(12) . . ?
Cu1 Te1 Cu3 101.30(2) . . ?
C1 Te1 Cu4 94.47(11) . . ?
Cu1 Te1 Cu4 53.877(16) . . ?
Cu3 Te1 Cu4 53.823(17) . . ?
C7 Te2 Cu2 99.02(11) . . ?
C7 Te2 Cu1 99.76(11) . . ?
Cu2 Te2 Cu1 113.94(2) . . ?
C7 Te2 Cu4 109.21(11) . . ?
Cu2 Te2 Cu4 57.782(17) . . ?
Cu1 Te2 Cu4 56.190(18) . . ?
C13 Te3 Cu2 100.95(12) . . ?
C13 Te3 Cu3 102.22(12) . . ?
Cu2 Te3 Cu3 113.58(2) . . ?
C13 Te3 Cu4 108.02(12) . . ?
Cu2 Te3 Cu4 57.737(16) . . ?
Cu3 Te3 Cu4 55.983(17) . . ?
C19 Te4 Cu4 108.17(12) . . ?
C19 Te4 Cu3 120.43(14) . . ?
Cu4 Te4 Cu3 51.574(16) . . ?
C19 Te4 Cu1 132.27(14) . . ?
Cu4 Te4 Cu1 50.335(16) . . ?
Cu3 Te4 Cu1 81.737(15) . . ?
P1 Cu1 Cu4 160.67(4) . . ?
P1 Cu1 Te2 126.46(4) . . ?
Cu4 Cu1 Te2 63.168(18) . . ?
P1 Cu1 Te1 120.83(4) . . ?
Cu4 Cu1 Te1 67.524(19) . . ?
Te2 Cu1 Te1 100.54(2) . . ?
P1 Cu1 Te4 109.40(4) . . ?
Cu4 Cu1 Te4 52.356(17) . . ?
Te2 Cu1 Te4 108.09(2) . . ?
Te1 Cu1 Te4 82.725(17) . . ?
P2 Cu2 Cu4 158.31(4) . . ?
P2 Cu2 Te2 123.83(4) . . ?
Cu4 Cu2 Te2 62.984(18) . . ?
P2 Cu2 Te3 119.15(4) . . ?
Cu4 Cu2 Te3 62.220(18) . . ?
Te2 Cu2 Te3 116.39(2) . . ?
P3 Cu3 Cu4 162.14(4) . . ?
P3 Cu3 Te1 118.59(4) . . ?
Cu4 Cu3 Te1 67.549(19) . . ?
P3 Cu3 Te3 126.54(4) . . ?
Cu4 Cu3 Te3 62.282(19) . . ?
Te1 Cu3 Te3 104.71(2) . . ?
P3 Cu3 Te4 108.81(3) . . ?
Cu4 Cu3 Te4 53.757(17) . . ?
Te1 Cu3 Te4 84.565(17) . . ?
Te3 Cu3 Te4 104.83(2) . . ?
Cu3 Cu4 Cu1 109.67(3) . . ?
Cu3 Cu4 Cu2 121.61(3) . . ?
Cu1 Cu4 Cu2 119.84(3) . . ?
Cu3 Cu4 Te4 74.67(2) . . ?
Cu1 Cu4 Te4 77.31(2) . . ?
Cu2 Cu4 Te4 142.35(3) . . ?
Cu3 Cu4 Te3 61.735(18) . . ?
Cu1 Cu4 Te3 152.95(3) . . ?
Cu2 Cu4 Te3 60.043(17) . . ?
Te4 Cu4 Te3 120.42(2) . . ?
Cu3 Cu4 Te2 147.33(3) . . ?
Cu1 Cu4 Te2 60.642(18) . . ?
Cu2 Cu4 Te2 59.234(17) . . ?
Te4 Cu4 Te2 126.71(2) . . ?
Te3 Cu4 Te2 111.365(19) . . ?
Cu3 Cu4 Te1 58.627(18) . . ?
Cu1 Cu4 Te1 58.599(18) . . ?
Cu2 Cu4 Te1 127.24(2) . . ?
Te4 Cu4 Te1 90.409(18) . . ?
Te3 Cu4 Te1 98.637(18) . . ?
Te2 Cu4 Te1 93.743(19) . . ?
C31 P1 C25 107.6(3) . . ?
C31 P1 C28 104.1(3) . . ?
C25 P1 C28 103.5(3) . . ?
C31 P1 Cu1 119.5(2) . . ?
C25 P1 Cu1 111.68(16) . . ?
C28 P1 Cu1 109.1(2) . . ?
C34 P2 C40 105.1(3) . . ?
C34 P2 C37 104.1(3) . . ?
C40 P2 C37 103.7(3) . . ?
C34 P2 Cu2 118.5(2) . . ?
C40 P2 Cu2 110.45(18) . . ?
C37 P2 Cu2 113.62(18) . . ?
C46 P3 C49 105.7(2) . . ?
C46 P3 C43 104.8(2) . . ?
C49 P3 C43 104.9(2) . . ?
C46 P3 Cu3 114.26(16) . . ?
C49 P3 Cu3 114.74(14) . . ?
C43 P3 Cu3 111.44(15) . . ?
C2 C1 C6 118.2(4) . . ?
C2 C1 Te1 122.2(3) . . ?
C6 C1 Te1 119.5(3) . . ?
C3 C2 C1 120.2(5) . . ?
C4 C3 C2 121.8(5) . . ?
C3 C4 C5 118.6(5) . . ?
C6 C5 C4 120.4(5) . . ?
C5 C6 C1 120.8(5) . . ?
C12 C7 C8 118.0(5) . . ?
C12 C7 Te2 121.1(3) . . ?
C8 C7 Te2 120.9(4) . . ?
C7 C8 C9 121.4(5) . . ?
C10 C9 C8 120.1(5) . . ?
C9 C10 C11 119.5(5) . . ?
C10 C11 C12 120.2(6) . . ?
C7 C12 C11 120.8(5) . . ?
C18 C13 C14 119.3(5) . . ?
C18 C13 Te3 121.2(3) . . ?
C14 C13 Te3 119.5(4) . . ?
C13 C14 C15 119.4(6) . . ?
C16 C15 C14 120.6(5) . . ?
C15 C16 C17 119.7(6) . . ?
C16 C17 C18 120.8(6) . . ?
C13 C18 C17 120.1(5) . . ?
C20 C19 C24 117.3(5) . . ?
C20 C19 Te4 122.8(5) . . ?
C24 C19 Te4 119.7(4) . . ?
C19 C20 C21 121.8(8) . . ?
C22 C21 C20 119.1(8) . . ?
C23 C22 C21 120.1(6) . . ?
C22 C23 C24 120.1(7) . . ?
C19 C24 C23 121.6(6) . . ?
C26 C25 C27 110.9(6) . . ?
C26 C25 P1 110.9(4) . . ?
C27 C25 P1 110.0(4) . . ?
C29 C28 C30 112.8(6) . . ?
C29 C28 P1 113.6(4) . . ?
C30 C28 P1 114.4(5) . . ?
C32 C31 C33 111.2(6) . . ?
C32 C31 P1 113.7(5) . . ?
C33 C31 P1 116.3(4) . . ?
C35 C34 C36 116.5(7) . . ?
C35 C34 P2 112.8(6) . . ?
C36 C34 P2 110.1(5) . . ?
C38 C37 C39 109.8(6) . . ?
C38 C37 P2 110.5(5) . . ?
C39 C37 P2 112.9(4) . . ?
C42 C40 C41 110.3(6) . . ?
C42 C40 P2 113.1(4) . . ?
C41 C40 P2 115.3(5) . . ?
C45 C43 C44 110.9(5) . . ?
C45 C43 P3 111.1(3) . . ?
C44 C43 P3 116.7(4) . . ?
C48 C46 C47 110.2(5) . . ?
C48 C46 P3 110.9(3) . . ?
C47 C46 P3 109.4(3) . . ?
C50 C49 C51 110.5(4) . . ?
C50 C49 P3 111.4(3) . . ?
C51 C49 P3 116.7(3) . . ?

loop_
_geom_bond_atom_site_label_1
_geom_bond_atom_site_label_2
_geom_bond_distance
_geom_bond_site_symmetry_2
_geom_bond_publ_flag
Te1 C1 2.124(4) . ?
Te1 Cu1 2.6251(6) . ?
Te1 Cu3 2.6254(6) . ?
Te1 Cu4 2.8420(6) . ?
Te2 C7 2.124(4) . ?
Te2 Cu2 2.5734(6) . ?
Te2 Cu1 2.6060(6) . ?
Te2 Cu4 2.6680(6) . ?
Te3 C13 2.127(5) . ?
Te3 Cu2 2.5960(6) . ?
Te3 Cu3 2.6375(6) . ?
Te3 Cu4 2.6510(6) . ?
Te4 C19 2.132(5) . ?
Te4 Cu4 2.5554(6) . ?
Te4 Cu3 3.0557(7) . ?
Te4 Cu1 3.1484(7) . ?
Cu1 P1 2.2210(12) . ?
Cu1 Cu4 2.4843(7) . ?
Cu2 P2 2.2282(12) . ?
Cu2 Cu4 2.5337(7) . ?
Cu3 P3 2.2333(11) . ?
Cu3 Cu4 2.4822(7) . ?
P1 C31 1.834(6) . ?
P1 C25 1.838(5) . ?
P1 C28 1.860(6) . ?
P2 C34 1.839(6) . ?
P2 C40 1.847(5) . ?
P2 C37 1.854(5) . ?
P3 C46 1.843(5) . ?
P3 C49 1.851(4) . ?
P3 C43 1.855(4) . ?
C1 C2 1.386(7) . ?
C1 C6 1.390(6) . ?
C2 C3 1.378(7) . ?
C3 C4 1.364(8) . ?
C4 C5 1.385(9) . ?
C5 C6 1.384(7) . ?
C7 C12 1.351(7) . ?
C7 C8 1.353(6) . ?
C8 C9 1.387(8) . ?
C9 C10 1.339(9) . ?
C10 C11 1.348(9) . ?
C11 C12 1.391(8) . ?
C13 C18 1.372(7) . ?
C13 C14 1.382(6) . ?
C14 C15 1.397(8) . ?
C15 C16 1.355(9) . ?
C16 C17 1.360(9) . ?
C17 C18 1.382(8) . ?
C19 C20 1.340(9) . ?
C19 C24 1.377(7) . ?
C20 C21 1.417(10) . ?
C21 C22 1.350(13) . ?
C22 C23 1.347(11) . ?
C23 C24 1.381(8) . ?
C25 C26 1.506(9) . ?
C25 C27 1.533(9) . ?
C28 C29 1.457(9) . ?
C28 C30 1.529(8) . ?
C31 C32 1.438(9) . ?
C31 C33 1.541(8) . ?
C34 C35 1.500(12) . ?
C34 C36 1.530(12) . ?
C37 C38 1.492(9) . ?
C37 C39 1.541(9) . ?
C40 C42 1.513(8) . ?
C40 C41 1.538(8) . ?
C43 C45 1.515(7) . ?
C43 C44 1.523(7) . ?
C46 C48 1.522(7) . ?
C46 C47 1.532(7) . ?
C49 C50 1.518(6) . ?
C49 C51 1.533(6) . ?
